data_1530456
loop_
_publ_author_name
'Mullica, D.F.'
'Grossie, D.A.'
'Milligan, W.O.'
'Beall, G.W.'
'Boatner, L.A.'

_publ_section_title
;
 Ninefold coordination in La P O4. Pentagonal interpenetrating tetrahedral
 polyhedron
;
_journal_name_full 'Inorganica Chimica Acta'
_journal_page_first 231
_journal_page_last 236
_journal_volume 95
_journal_year 1984
_chemical_formula_sum 'La O4 P'
_chemical_name_systematic 'La P O4'
_space_group_IT_number 14
_symmetry_space_group_name_Hall '-P 2yn'
_symmetry_space_group_name_H-M 'P 1 21/n 1'
_cell_angle_alpha 90
_cell_angle_beta 103.21
_cell_angle_gamma 90
_cell_formula_units_Z 4
_cell_length_a 6.825
_cell_length_b 7.057
_cell_length_c 6.482
_cell_volume 303.938
_citation_journal_id_ASTM ICHAA3
_cod_data_source_file Mullica_ICHAA3_1984_981.cif
_cod_data_source_block La1O4P1
_cod_original_cell_volume 303.9381
_cod_original_sg_symbol_Hall '-P 2ybc (x-z,y,z)'
_cod_original_formula_sum 'La1 O4 P1'
_cod_database_code 1530456

loop_
_symmetry_equiv_pos_as_xyz
x,y,z
-x+1/2,y+1/2,-z+1/2
-x,-y,-z
x-1/2,-y-1/2,z-1/2

loop_
_atom_site_label
_atom_site_type_symbol
_atom_site_fract_x
_atom_site_fract_y
_atom_site_fract_z
_atom_site_occupancy
_atom_site_U_iso_or_equiv
O4 O-2 0.1289 0.215 0.7104 1 0.0
O2 O-2 0.3803 0.3306 0.497 1 0.0
La1 La+3 0.2816 0.1603 0.1007 1 0.0
O1 O-2 0.2494 0.0077 0.4458 1 0.0
P1 P+5 0.3044 0.1636 0.612 1 0.0
O3 O-2 0.476 0.1081 0.8023 1 0.0
